data_4118179
loop_
_publ_author_name
'Zhanjie Li'
'Brendan T. Parr'
'Huw M. L. Davies'

_publ_section_title
;
 Highly Stereoselective C-C Bond Formation by Rhodium-Catalyzed Tandem
 Ylide Formation/[2,3]-Sigmatropic Rearrangement between Donor/Acceptor
 Carbenoids and Chiral Allylic Alcohols
;
_journal_name_full 'Journal of the American Chemical Society'
_journal_page_first 10942
_journal_page_last 10946
_journal_paper_doi 10.1021/ja303023n
_journal_volume 134
_journal_year 2012
_chemical_absolute_configuration ad
_chemical_formula_moiety 'C21 H22 O3'
_chemical_formula_sum 'C21 H22 O3'
_chemical_formula_weight 322.39
_chemical_name_systematic
; 
 ? 
;
_space_group_IT_number 4
_symmetry_cell_setting monoclinic
_symmetry_space_group_name_Hall 'P 2yb'
_symmetry_space_group_name_H-M 'P 1 21 1'
_atom_sites_solution_hydrogens difmap
_atom_sites_solution_primary direct
_atom_sites_solution_secondary difmap
_audit_creation_method SHELXL-97
_cell_angle_alpha 90.00
_cell_angle_beta 104.084(2)
_cell_angle_gamma 90.00
_cell_formula_units_Z 2
_cell_length_a 11.1117(5)
_cell_length_b 5.5288(3)
_cell_length_c 14.6321(7)
_cell_measurement_reflns_used 4445
_cell_measurement_temperature 173(2)
_cell_measurement_theta_max 67.77
_cell_measurement_theta_min 4.10
_cell_volume 871.89(7)
_computing_cell_refinement 'Bruker SMART'
_computing_data_collection 'Bruker SMART'
_computing_data_reduction 'Bruker SAINT'
_computing_molecular_graphics 'Bruker SHELXTL'
_computing_publication_material 'Bruker SHELXTL'
_computing_structure_refinement 'SHELXL-97 (Sheldrick, 1997)'
_computing_structure_solution 'SHELXS-97 (Sheldrick, 1990)'
_diffrn_ambient_temperature 173(2)
_diffrn_measured_fraction_theta_full 0.959
_diffrn_measured_fraction_theta_max 0.959
_diffrn_measurement_device_type 'CCD area detector'
_diffrn_measurement_method 'phi and omega scans'
_diffrn_radiation_monochromator graphite
_diffrn_radiation_source 'fine-focus sealed tube'
_diffrn_radiation_type CuK\a
_diffrn_radiation_wavelength 1.54178
_diffrn_reflns_av_R_equivalents 0.0138
_diffrn_reflns_av_sigmaI/netI 0.0155
_diffrn_reflns_limit_h_max 13
_diffrn_reflns_limit_h_min -12
_diffrn_reflns_limit_k_max 5
_diffrn_reflns_limit_k_min -6
_diffrn_reflns_limit_l_max 17
_diffrn_reflns_limit_l_min -16
_diffrn_reflns_number 6114
_diffrn_reflns_theta_full 68.04
_diffrn_reflns_theta_max 68.04
_diffrn_reflns_theta_min 3.11
_exptl_absorpt_coefficient_mu 0.646
_exptl_absorpt_correction_T_max 0.9038
_exptl_absorpt_correction_T_min 0.7732
_exptl_absorpt_correction_type multi-scan
_exptl_absorpt_process_details SADABS
_exptl_crystal_colour colourless
_exptl_crystal_density_diffrn 1.228
_exptl_crystal_description rod
_exptl_crystal_F_000 344
_exptl_crystal_size_max 0.42
_exptl_crystal_size_mid 0.17
_exptl_crystal_size_min 0.16
_refine_diff_density_max 0.143
_refine_diff_density_min -0.133
_refine_diff_density_rms 0.026
_refine_ls_abs_structure_details 'Flack H D (1983), Acta Cryst. A39, 876-881'
_refine_ls_abs_structure_Flack -0.20(16)
_refine_ls_extinction_method none
_refine_ls_goodness_of_fit_ref 1.013
_refine_ls_hydrogen_treatment refall
_refine_ls_matrix_type full
_refine_ls_number_parameters 305
_refine_ls_number_reflns 2555
_refine_ls_number_restraints 1
_refine_ls_restrained_S_all 1.013
_refine_ls_R_factor_all 0.0258
_refine_ls_R_factor_gt 0.0254
_refine_ls_shift/su_max 0.000
_refine_ls_shift/su_mean 0.000
_refine_ls_structure_factor_coef Fsqd
_refine_ls_weighting_details 'calc w=1/[\s^2^(Fo^2^)+(0.0480P)^2^+0.0870P] where P=(Fo^2^+2Fc^2^)/3'
_refine_ls_weighting_scheme calc
_refine_ls_wR_factor_gt 0.0692
_refine_ls_wR_factor_ref 0.0697
_reflns_number_gt 2523
_reflns_number_total 2555
_reflns_threshold_expression >2sigma(I)
_cod_data_source_file ja303023n_si_007.cif
_cod_data_source_block ZL_XII_57
_cod_depositor_comments
;
The following automatic conversions were performed:

'_chemical_absolute_configuration' value 'AD' changed to 'ad'
according to the built-in table from CIF Core dictionary named
'cif_core.dic' version 2.4.1 from 2010-06-29.

Automatic conversion script
Id: cif_fix_values 1715 2011-07-08 13:25:40Z adriana 
;
_cod_database_code 4118179

loop_
_symmetry_equiv_pos_as_xyz
'x, y, z'
'-x, y+1/2, -z'

loop_
_atom_site_label
_atom_site_type_symbol
_atom_site_fract_x
_atom_site_fract_y
_atom_site_fract_z
_atom_site_U_iso_or_equiv
_atom_site_adp_type
_atom_site_occupancy
_atom_site_symmetry_multiplicity
_atom_site_calc_flag
C1 C 0.78377(14) 0.8078(3) 0.26155(11) 0.0443(4) Uani 1 1 d
C2 C 0.90299(15) 0.9020(4) 0.29233(14) 0.0536(4) Uani 1 1 d
C3 C 0.99098(15) 0.7803(4) 0.35992(12) 0.0564(5) Uani 1 1 d
C4 C 0.96021(14) 0.5691(4) 0.39739(12) 0.0535(5) Uani 1 1 d
C5 C 0.84190(14) 0.4749(4) 0.36710(11) 0.0433(4) Uani 1 1 d
C6 C 0.75138(12) 0.5921(3) 0.29902(9) 0.0334(3) Uani 1 1 d
C7 C 0.62651(12) 0.4860(3) 0.26728(9) 0.0327(3) Uani 1 1 d
C8 C 0.52416(12) 0.6061(3) 0.22639(9) 0.0305(3) Uani 1 1 d
C9 C 0.39847(12) 0.4929(3) 0.18644(9) 0.0307(3) Uani 1 1 d
C10 C 0.29515(12) 0.6164(3) 0.22593(9) 0.0314(3) Uani 1 1 d
C11 C 0.16743(12) 0.5447(3) 0.16972(10) 0.0391(3) Uani 1 1 d
C12 C 0.08168(15) 0.6987(4) 0.12790(11) 0.0526(5) Uani 1 1 d
C13 C -0.04793(18) 0.6317(7) 0.07574(17) 0.0785(8) Uani 1 1 d
C14 C 0.31270(11) 0.5696(3) 0.33070(9) 0.0301(3) Uani 1 1 d
C15 C 0.37156(12) 0.7413(3) 0.39553(9) 0.0336(3) Uani 1 1 d
C16 C 0.38436(13) 0.7080(3) 0.49135(10) 0.0388(3) Uani 1 1 d
C17 C 0.33767(13) 0.5013(3) 0.52334(10) 0.0391(3) Uani 1 1 d
C18 C 0.27986(14) 0.3283(3) 0.45981(11) 0.0404(3) Uani 1 1 d
C19 C 0.26786(13) 0.3610(3) 0.36392(10) 0.0364(3) Uani 1 1 d
C20 C 0.36704(11) 0.5295(3) 0.07898(9) 0.0302(3) Uani 1 1 d
C21 C 0.33941(16) 0.8006(3) -0.04695(10) 0.0402(3) Uani 1 1 d
H1 H 0.7223(17) 0.894(4) 0.2071(13) 0.054(5) Uiso 1 1 d
H2 H 0.9218(19) 1.050(5) 0.2631(14) 0.064(6) Uiso 1 1 d
H3 H 1.0726(19) 0.832(4) 0.3791(13) 0.062(5) Uiso 1 1 d
H4 H 1.0229(19) 0.481(4) 0.4457(14) 0.065(6) Uiso 1 1 d
H5 H 0.8227(17) 0.324(4) 0.3901(13) 0.053(5) Uiso 1 1 d
H7 H 0.6178(15) 0.315(4) 0.2770(11) 0.040(4) Uiso 1 1 d
H8 H 0.5251(13) 0.783(3) 0.2167(10) 0.035(4) Uiso 1 1 d
H10 H 0.3039(13) 0.791(3) 0.2171(10) 0.028(4) Uiso 1 1 d
H11 H 0.1492(16) 0.376(4) 0.1672(12) 0.046(5) Uiso 1 1 d
H12 H 0.105(2) 0.881(5) 0.1302(16) 0.077(7) Uiso 1 1 d
H13A H -0.062(3) 0.698(6) 0.012(2) 0.111(10) Uiso 1 1 d
H13B H -0.108(2) 0.707(5) 0.1078(18) 0.099(9) Uiso 1 1 d
H13C H -0.052(3) 0.451(7) 0.070(2) 0.103(10) Uiso 1 1 d
H15 H 0.3987(14) 0.887(3) 0.3736(11) 0.031(4) Uiso 1 1 d
H16 H 0.4249(15) 0.826(4) 0.5353(12) 0.043(4) Uiso 1 1 d
H17 H 0.3508(16) 0.476(3) 0.5892(13) 0.048(5) Uiso 1 1 d
H18 H 0.2514(16) 0.183(4) 0.4815(12) 0.045(5) Uiso 1 1 d
H19 H 0.2267(15) 0.242(4) 0.3189(11) 0.039(4) Uiso 1 1 d
H21A H 0.3422(17) 0.974(4) -0.0534(13) 0.054(5) Uiso 1 1 d
H21B H 0.2591(16) 0.734(4) -0.0770(11) 0.043(4) Uiso 1 1 d
H21C H 0.4009(16) 0.729(4) -0.0719(12) 0.048(5) Uiso 1 1 d
H1O H 0.3795(16) 0.177(3) 0.1466(13) 0.048(5) Uiso 1 1 d
O1 O 0.40013(9) 0.24059(19) 0.20352(7) 0.0361(2) Uani 1 1 d
O2 O 0.34836(9) 0.36234(19) 0.02452(7) 0.0415(3) Uani 1 1 d
O3 O 0.36492(9) 0.75990(19) 0.05392(6) 0.0348(2) Uani 1 1 d

loop_
_atom_site_aniso_label
_atom_site_aniso_U_11
_atom_site_aniso_U_22
_atom_site_aniso_U_33
_atom_site_aniso_U_23
_atom_site_aniso_U_13
_atom_site_aniso_U_12
C1 0.0406(7) 0.0471(10) 0.0474(8) -0.0009(8) 0.0151(6) -0.0004(7)
C2 0.0477(9) 0.0535(11) 0.0647(10) -0.0095(9) 0.0235(8) -0.0117(8)
C3 0.0355(7) 0.0794(14) 0.0555(9) -0.0226(10) 0.0135(7) -0.0109(9)
C4 0.0352(7) 0.0775(14) 0.0461(8) -0.0042(9) 0.0066(6) 0.0069(9)
C5 0.0379(7) 0.0525(10) 0.0403(7) -0.0004(8) 0.0113(6) 0.0069(7)
C6 0.0327(6) 0.0399(8) 0.0295(6) -0.0063(6) 0.0114(5) 0.0028(6)
C7 0.0371(7) 0.0337(8) 0.0295(6) -0.0004(6) 0.0122(5) 0.0011(6)
C8 0.0335(6) 0.0305(8) 0.0288(6) -0.0005(6) 0.0099(5) -0.0004(6)
C9 0.0333(6) 0.0283(7) 0.0306(6) 0.0016(6) 0.0080(5) 0.0000(5)
C10 0.0319(6) 0.0313(8) 0.0311(6) 0.0029(6) 0.0079(5) -0.0003(5)
C11 0.0346(7) 0.0486(10) 0.0345(7) 0.0022(7) 0.0095(5) -0.0039(7)
C12 0.0380(8) 0.0751(14) 0.0409(8) -0.0029(8) 0.0022(6) 0.0106(8)
C13 0.0371(9) 0.134(3) 0.0577(11) -0.0131(15) -0.0013(8) 0.0131(11)
C14 0.0268(5) 0.0326(7) 0.0316(6) 0.0028(6) 0.0086(5) 0.0032(5)
C15 0.0345(6) 0.0316(7) 0.0354(7) 0.0026(7) 0.0101(5) 0.0002(6)
C16 0.0402(7) 0.0416(9) 0.0340(7) -0.0029(7) 0.0077(6) 0.0036(7)
C17 0.0423(7) 0.0463(9) 0.0314(7) 0.0077(7) 0.0139(6) 0.0100(7)
C18 0.0432(7) 0.0391(9) 0.0434(8) 0.0105(7) 0.0191(6) 0.0039(7)
C19 0.0376(7) 0.0340(8) 0.0384(7) 0.0020(7) 0.0107(5) -0.0019(6)
C20 0.0284(5) 0.0312(7) 0.0314(6) -0.0022(6) 0.0082(4) -0.0014(5)
C21 0.0516(8) 0.0413(10) 0.0281(7) 0.0004(7) 0.0101(6) -0.0001(7)
O1 0.0439(5) 0.0284(5) 0.0361(5) 0.0011(4) 0.0102(4) -0.0013(4)
O2 0.0499(6) 0.0360(6) 0.0366(5) -0.0056(5) 0.0069(4) -0.0033(5)
O3 0.0452(5) 0.0324(5) 0.0271(4) 0.0007(4) 0.0094(4) -0.0012(4)

loop_
_atom_type_symbol
_atom_type_description
_atom_type_scat_dispersion_real
_atom_type_scat_dispersion_imag
_atom_type_scat_source
C C 0.0181 0.0091 'International Tables Vol C Tables 4.2.6.8 and 6.1.1.4'
H H 0.0000 0.0000 'International Tables Vol C Tables 4.2.6.8 and 6.1.1.4'
O O 0.0492 0.0322 'International Tables Vol C Tables 4.2.6.8 and 6.1.1.4'

loop_
_geom_angle_atom_site_label_1
_geom_angle_atom_site_label_2
_geom_angle_atom_site_label_3
_geom_angle
C2 C1 C6 120.57(16)
C2 C1 H1 118.5(11)
C6 C1 H1 120.8(11)
C3 C2 C1 120.01(19)
C3 C2 H2 122.3(12)
C1 C2 H2 117.6(12)
C4 C3 C2 119.94(16)
C4 C3 H3 117.6(13)
C2 C3 H3 122.3(13)
C3 C4 C5 120.25(17)
C3 C4 H4 120.3(13)
C5 C4 H4 119.5(13)
C4 C5 C6 121.27(18)
C4 C5 H5 119.9(11)
C6 C5 H5 118.7(11)
C5 C6 C1 117.94(14)
C5 C6 C7 120.07(14)
C1 C6 C7 121.97(13)
C8 C7 C6 125.48(14)
C8 C7 H7 116.8(10)
C6 C7 H7 117.7(10)
C7 C8 C9 125.22(14)
C7 C8 H8 121.4(9)
C9 C8 H8 113.3(9)
O1 C9 C8 111.60(11)
O1 C9 C20 107.45(11)
C8 C9 C20 107.41(10)
O1 C9 C10 110.14(11)
C8 C9 C10 111.64(11)
C20 C9 C10 108.42(10)
C11 C10 C14 112.18(11)
C11 C10 C9 111.19(12)
C14 C10 C9 111.91(10)
C11 C10 H10 107.3(8)
C14 C10 H10 107.9(8)
C9 C10 H10 106.0(9)
C12 C11 C10 124.24(18)
C12 C11 H11 119.5(11)
C10 C11 H11 116.2(11)
C11 C12 C13 125.0(2)
C11 C12 H12 117.8(13)
C13 C12 H12 117.2(13)
C12 C13 H13A 107.7(17)
C12 C13 H13B 109.3(14)
H13A C13 H13B 109(2)
C12 C13 H13C 107.6(18)
H13A C13 H13C 108(3)
H13B C13 H13C 115(3)
C15 C14 C19 118.54(12)
C15 C14 C10 119.76(12)
C19 C14 C10 121.67(12)
C16 C15 C14 121.04(14)
C16 C15 H15 119.7(9)
C14 C15 H15 119.2(9)
C17 C16 C15 119.82(14)
C17 C16 H16 119.5(10)
C15 C16 H16 120.7(10)
C18 C17 C16 119.78(13)
C18 C17 H17 120.9(12)
C16 C17 H17 119.2(12)
C17 C18 C19 120.37(15)
C17 C18 H18 120.2(11)
C19 C18 H18 119.4(11)
C18 C19 C14 120.44(14)
C18 C19 H19 121.0(10)
C14 C19 H19 118.6(10)
O2 C20 O3 124.49(12)
O2 C20 C9 122.31(13)
O3 C20 C9 113.19(11)
O3 C21 H21A 104.5(11)
O3 C21 H21B 109.5(10)
H21A C21 H21B 112.5(16)
O3 C21 H21C 110.5(11)
H21A C21 H21C 109.6(18)
H21B C21 H21C 110.1(15)
C9 O1 H1O 103.7(12)
C20 O3 C21 114.63(12)

loop_
_geom_bond_atom_site_label_1
_geom_bond_atom_site_label_2
_geom_bond_distance
C1 C2 1.392(2)
C1 C6 1.395(2)
C1 H1 1.031(19)
C2 C3 1.384(3)
C2 H2 0.97(3)
C3 C4 1.368(3)
C3 H3 0.93(2)
C4 C5 1.383(2)
C4 H4 0.99(2)
C5 C6 1.392(2)
C5 H5 0.94(2)
C6 C7 1.4737(19)
C7 C8 1.327(2)
C7 H7 0.96(2)
C8 C9 1.5122(18)
C8 H8 0.989(19)
C9 O1 1.4166(18)
C9 C20 1.5388(17)
C9 C10 1.5624(19)
C10 C11 1.5100(18)
C10 C14 1.5198(17)
C10 H10 0.979(18)
C11 C12 1.313(2)
C11 H11 0.95(2)
C12 C13 1.503(3)
C12 H12 1.04(3)
C13 H13A 0.98(3)
C13 H13B 1.00(3)
C13 H13C 1.00(4)
C14 C15 1.388(2)
C14 C19 1.390(2)
C15 C16 1.387(2)
C15 H15 0.942(17)
C16 C17 1.383(2)
C16 H16 0.948(19)
C17 C18 1.379(2)
C17 H17 0.949(18)
C18 C19 1.388(2)
C18 H18 0.95(2)
C19 H19 0.964(18)
C20 O2 1.2049(17)
C20 O3 1.3240(18)
C21 O3 1.4510(16)
C21 H21A 0.96(2)
C21 H21B 0.966(17)
C21 H21C 0.94(2)
O1 H1O 0.882(19)

loop_
_geom_hbond_atom_site_label_D
_geom_hbond_atom_site_label_H
_geom_hbond_atom_site_label_A
_geom_hbond_distance_DH
_geom_hbond_distance_HA
_geom_hbond_distance_DA
_geom_hbond_angle_DHA
O1 H1O O2 0.882(19) 2.014(19) 2.6288(14) 125.7(16)

loop_
_geom_torsion_atom_site_label_1
_geom_torsion_atom_site_label_2
_geom_torsion_atom_site_label_3
_geom_torsion_atom_site_label_4
_geom_torsion
C6 C1 C2 C3 0.7(2)
C1 C2 C3 C4 -0.9(3)
C2 C3 C4 C5 0.9(3)
C3 C4 C5 C6 -0.6(3)
C4 C5 C6 C1 0.4(2)
C4 C5 C6 C7 179.27(14)
C2 C1 C6 C5 -0.5(2)
C2 C1 C6 C7 -179.30(14)
C5 C6 C7 C8 158.53(14)
C1 C6 C7 C8 -22.7(2)
C6 C7 C8 C9 174.43(12)
C7 C8 C9 O1 4.06(19)
C7 C8 C9 C20 -113.46(14)
C7 C8 C9 C10 127.81(14)
O1 C9 C10 C11 -68.77(14)
C8 C9 C10 C11 166.66(12)
C20 C9 C10 C11 48.54(15)
O1 C9 C10 C14 57.56(14)
C8 C9 C10 C14 -67.01(14)
C20 C9 C10 C14 174.87(11)
C14 C10 C11 C12 110.54(17)
C9 C10 C11 C12 -123.28(16)
C10 C11 C12 C13 -176.81(16)
C11 C10 C14 C15 -137.08(14)
C9 C10 C14 C15 97.13(14)
C11 C10 C14 C19 40.96(18)
C9 C10 C14 C19 -84.83(15)
C19 C14 C15 C16 -0.78(19)
C10 C14 C15 C16 177.33(12)
C14 C15 C16 C17 -0.2(2)
C15 C16 C17 C18 0.7(2)
C16 C17 C18 C19 -0.3(2)
C17 C18 C19 C14 -0.7(2)
C15 C14 C19 C18 1.22(19)
C10 C14 C19 C18 -176.84(12)
O1 C9 C20 O2 0.15(16)
C8 C9 C20 O2 120.35(14)
C10 C9 C20 O2 -118.87(14)
O1 C9 C20 O3 -178.85(11)
C8 C9 C20 O3 -58.65(14)
C10 C9 C20 O3 62.13(13)
O2 C20 O3 C21 -0.83(18)
C9 C20 O3 C21 178.15(11)
